data_2229836
loop_
_publ_author_name
'Jasinski, Jerry P.'
'Butcher, Ray J.'
'Yathirajan, H. S.'
'Sarojini, B.K.'
'Musthafa Khaleel, V.'

_publ_section_title
;
 (2<i>E</i>)-3-(4-Chlorophenyl)-1-(4-hydroxyphenyl)prop-2-en-1-one
;
_journal_coeditor_code SJ5108
_journal_issue 4
_journal_name_full 'Acta Crystallographica Section E'
_journal_page_first o756
_journal_paper_doi 10.1107/S160053681100701X
_journal_volume 67
_journal_year 2011
_chemical_formula_iupac 'C15 H11 Cl O2'
_chemical_formula_moiety 'C15 H11 Cl O2'
_chemical_formula_sum 'C15 H11 Cl O2'
_chemical_formula_weight 258.69
_chemical_name_systematic
;
(2<i>E</i>)-3-(4-Chlorophenyl)-1-(4-hydroxyphenyl)prop-2-en-1-one
;
_space_group_IT_number 14
_symmetry_cell_setting monoclinic
_symmetry_space_group_name_Hall '-P 2yn'
_symmetry_space_group_name_H-M 'P 1 21/n 1'
_atom_sites_solution_hydrogens geom
_atom_sites_solution_primary direct
_atom_sites_solution_secondary difmap
_cell_angle_alpha 90.00
_cell_angle_beta 90.518(3)
_cell_angle_gamma 90.00
_cell_formula_units_Z 4
_cell_length_a 7.3570(2)
_cell_length_b 15.6450(5)
_cell_length_c 10.4954(3)
_cell_measurement_reflns_used 4738
_cell_measurement_temperature 200(2)
_cell_measurement_theta_max 32.4357
_cell_measurement_theta_min 4.6737
_cell_volume 1207.97(6)
_computing_cell_refinement '<i>CrysAlis PRO</i> (Oxford Diffraction, 2007)'
_computing_data_collection '<i>CrysAlis PRO</i> (Oxford Diffraction, 2007)'
_computing_data_reduction '<i>CrysAlis RED</i> (Oxford Diffraction, 2007)'
_computing_molecular_graphics '<i>SHELXTL</i> (Sheldrick, 2008)'
_computing_publication_material '<i>SHELXTL</i> (Sheldrick, 2008)'
_computing_structure_refinement '<i>SHELXL97</i> (Sheldrick, 2008)'
_computing_structure_solution '<i>SHELXS97</i> (Sheldrick, 2008)'
_diffrn_ambient_temperature 200(2)
_diffrn_detector_area_resol_mean 10.5081
_diffrn_measured_fraction_theta_full 0.993
_diffrn_measured_fraction_theta_max 0.910
_diffrn_measurement_device_type 'Oxford Diffraction Gemini'
_diffrn_measurement_method '\f and \w'
_diffrn_radiation_monochromator graphite
_diffrn_radiation_source 'fine-focus sealed tube'
_diffrn_radiation_type MoK\a
_diffrn_radiation_wavelength 0.71073
_diffrn_reflns_av_R_equivalents 0.0223
_diffrn_reflns_av_sigmaI/netI 0.0331
_diffrn_reflns_limit_h_max 10
_diffrn_reflns_limit_h_min -10
_diffrn_reflns_limit_k_max 17
_diffrn_reflns_limit_k_min -23
_diffrn_reflns_limit_l_max 15
_diffrn_reflns_limit_l_min -11
_diffrn_reflns_number 10126
_diffrn_reflns_theta_full 25.00
_diffrn_reflns_theta_max 32.64
_diffrn_reflns_theta_min 4.68
_exptl_absorpt_coefficient_mu 0.305
_exptl_absorpt_correction_T_max 1.00000
_exptl_absorpt_correction_T_min 0.98398
_exptl_absorpt_correction_type multi-scan
_exptl_absorpt_process_details
;
(CrysAlis RED; Oxford Diffraction, 2007)
;
_exptl_crystal_colour colorless
_exptl_crystal_density_diffrn 1.422
_exptl_crystal_density_method 'not measured'
_exptl_crystal_description 'irregular chunk'
_exptl_crystal_F_000 536
_exptl_crystal_size_max 0.51
_exptl_crystal_size_mid 0.45
_exptl_crystal_size_min 0.36
_refine_diff_density_max 0.378
_refine_diff_density_min -0.185
_refine_ls_extinction_method none
_refine_ls_goodness_of_fit_ref 1.074
_refine_ls_hydrogen_treatment constr
_refine_ls_matrix_type full
_refine_ls_number_parameters 164
_refine_ls_number_reflns 4020
_refine_ls_number_restraints 0
_refine_ls_restrained_S_all 1.074
_refine_ls_R_factor_all 0.0612
_refine_ls_R_factor_gt 0.0406
_refine_ls_shift/su_max_lt 0.001
_refine_ls_shift/su_mean 0.000
_refine_ls_structure_factor_coef Fsqd
_refine_ls_weighting_details 'calc w=1/[\s^2^(Fo^2^)+(0.0648P)^2^] where P=(Fo^2^+2Fc^2^)/3'
_refine_ls_weighting_scheme calc
_refine_ls_wR_factor_gt 0.1093
_refine_ls_wR_factor_ref 0.1150
_reflns_number_gt 2924
_reflns_number_total 4020
_reflns_threshold_expression I>2\s(I)
_cod_data_source_file sj5108.cif
_cod_data_source_block I
_cod_original_sg_symbol_H-M 'P 21/n'
_cod_database_code 2229836
_cod_database_fobs_code 2229836

loop_
_symmetry_equiv_pos_as_xyz
'x, y, z'
'-x+1/2, y+1/2, -z+1/2'
'-x, -y, -z'
'x-1/2, -y-1/2, z-1/2'

loop_
_atom_site_type_symbol
_atom_site_label
_atom_site_fract_x
_atom_site_fract_y
_atom_site_fract_z
_atom_site_U_iso_or_equiv
_atom_site_adp_type
_atom_site_calc_flag
_atom_site_refinement_flags
_atom_site_occupancy
_atom_site_disorder_assembly
_atom_site_disorder_group
Cl Cl 0.13335(5) 0.12309(2) 0.03417(3) 0.03910(12) Uani d . 1 . .
O O1 0.83226(11) -0.31714(6) -0.88736(8) 0.0269(2) Uani d . 1 . .
H H1O 0.7288 -0.3393 -0.8952 0.032 Uiso calc R 1 . .
O O2 1.03166(11) -0.08981(6) -0.40899(9) 0.0300(2) Uani d . 1 . .
C C1 0.86149(15) -0.16357(7) -0.56445(10) 0.0217(2) Uani d . 1 . .
C C2 1.01626(15) -0.18219(7) -0.63990(11) 0.0233(2) Uani d . 1 . .
H H2A 1.1307 -0.1587 -0.6162 0.028 Uiso calc R 1 . .
C C3 1.00442(15) -0.23337(7) -0.74638(11) 0.0240(2) Uani d . 1 . .
H H3A 1.1090 -0.2440 -0.7964 0.029 Uiso calc R 1 . .
C C4 0.83821(15) -0.26923(7) -0.77995(11) 0.0218(2) Uani d . 1 . .
C C5 0.68456(15) -0.25387(8) -0.70399(11) 0.0249(2) Uani d . 1 . .
H H5A 0.5718 -0.2800 -0.7253 0.030 Uiso calc R 1 . .
C C6 0.69667(15) -0.20111(8) -0.59876(11) 0.0250(2) Uani d . 1 . .
H H6A 0.5916 -0.1903 -0.5494 0.030 Uiso calc R 1 . .
C C7 0.88030(15) -0.10548(7) -0.45464(11) 0.0228(2) Uani d . 1 . .
C C8 0.71613(16) -0.06563(8) -0.39876(11) 0.0257(2) Uani d . 1 . .
H H8A 0.5998 -0.0789 -0.4335 0.031 Uiso calc R 1 . .
C C9 0.72854(16) -0.01152(7) -0.30074(11) 0.0244(2) Uani d . 1 . .
H H9A 0.8482 0.0042 -0.2753 0.029 Uiso calc R 1 . .
C C10 0.57985(15) 0.02682(7) -0.22700(11) 0.0232(2) Uani d . 1 . .
C C11 0.39739(16) 0.00729(8) -0.25006(12) 0.0269(3) Uani d . 1 . .
H H11A 0.3655 -0.0270 -0.3215 0.032 Uiso calc R 1 . .
C C12 0.26083(16) 0.03728(8) -0.16994(12) 0.0286(3) Uani d . 1 . .
H H12A 0.1376 0.0221 -0.1856 0.034 Uiso calc R 1 . .
C C13 0.30593(17) 0.08902(8) -0.06791(11) 0.0267(3) Uani d . 1 . .
C C14 0.48422(18) 0.11178(8) -0.04434(12) 0.0296(3) Uani d . 1 . .
H H14A 0.5144 0.1483 0.0250 0.036 Uiso calc R 1 . .
C C15 0.61975(17) 0.08026(8) -0.12423(12) 0.0277(3) Uani d . 1 . .
H H15A 0.7427 0.0957 -0.1080 0.033 Uiso calc R 1 . .

loop_
_atom_site_aniso_label
_atom_site_aniso_U_11
_atom_site_aniso_U_22
_atom_site_aniso_U_33
_atom_site_aniso_U_12
_atom_site_aniso_U_13
_atom_site_aniso_U_23
Cl 0.0429(2) 0.0418(2) 0.03272(18) 0.01436(15) 0.01185(14) 0.00176(13)
O1 0.0232(4) 0.0314(5) 0.0261(4) -0.0042(3) 0.0043(3) -0.0055(3)
O2 0.0223(4) 0.0345(5) 0.0330(5) 0.0028(4) -0.0034(3) -0.0045(4)
C1 0.0207(5) 0.0229(5) 0.0216(5) 0.0009(4) 0.0022(4) 0.0022(4)
C2 0.0175(5) 0.0265(6) 0.0259(6) -0.0006(4) 0.0006(4) 0.0022(5)
C3 0.0190(5) 0.0280(6) 0.0250(6) 0.0004(4) 0.0053(4) 0.0015(4)
C4 0.0236(5) 0.0218(5) 0.0203(5) 0.0008(4) 0.0022(4) 0.0034(4)
C5 0.0185(5) 0.0296(6) 0.0265(6) -0.0049(4) 0.0031(4) 0.0009(5)
C6 0.0204(5) 0.0296(6) 0.0250(6) -0.0003(4) 0.0057(4) 0.0003(5)
C7 0.0219(5) 0.0241(6) 0.0226(5) 0.0012(4) 0.0013(4) 0.0033(4)
C8 0.0203(5) 0.0312(6) 0.0257(6) 0.0018(5) -0.0001(4) -0.0020(5)
C9 0.0221(5) 0.0250(6) 0.0262(6) -0.0004(4) -0.0004(4) 0.0004(5)
C10 0.0243(5) 0.0210(5) 0.0241(5) 0.0009(4) 0.0001(4) -0.0003(4)
C11 0.0265(6) 0.0274(6) 0.0267(6) 0.0013(5) -0.0025(5) -0.0048(5)
C12 0.0226(6) 0.0319(6) 0.0312(6) 0.0027(5) -0.0010(5) -0.0002(5)
C13 0.0311(6) 0.0239(6) 0.0251(6) 0.0074(5) 0.0041(5) 0.0028(5)
C14 0.0381(7) 0.0244(6) 0.0263(6) 0.0012(5) -0.0021(5) -0.0048(5)
C15 0.0273(6) 0.0268(6) 0.0290(6) -0.0029(5) -0.0031(5) -0.0029(5)

loop_
_atom_type_symbol
_atom_type_description
_atom_type_scat_dispersion_real
_atom_type_scat_dispersion_imag
_atom_type_scat_source
C C 0.0033 0.0016 'International Tables Vol C Tables 4.2.6.8 and 6.1.1.4'
H H 0.0000 0.0000 'International Tables Vol C Tables 4.2.6.8 and 6.1.1.4'
O O 0.0106 0.0060 'International Tables Vol C Tables 4.2.6.8 and 6.1.1.4'
Cl Cl 0.1484 0.1585 'International Tables Vol C Tables 4.2.6.8 and 6.1.1.4'

loop_
_geom_angle_atom_site_label_1
_geom_angle_atom_site_label_2
_geom_angle_atom_site_label_3
_geom_angle_site_symmetry_1
_geom_angle_site_symmetry_3
_geom_angle
_geom_angle_publ_flag
C4 O1 H1O . . 109.5 ?
C6 C1 C2 . . 117.99(10) ?
C6 C1 C7 . . 122.56(10) ?
C2 C1 C7 . . 119.45(10) ?
C3 C2 C1 . . 121.71(10) ?
C3 C2 H2A . . 119.1 ?
C1 C2 H2A . . 119.1 ?
C2 C3 C4 . . 119.35(10) ?
C2 C3 H3A . . 120.3 ?
C4 C3 H3A . . 120.3 ?
O1 C4 C3 . . 117.18(10) ?
O1 C4 C5 . . 123.03(10) ?
C3 C4 C5 . . 119.78(10) ?
C6 C5 C4 . . 120.52(11) ?
C6 C5 H5A . . 119.7 ?
C4 C5 H5A . . 119.7 ?
C5 C6 C1 . . 120.59(10) ?
C5 C6 H6A . . 119.7 ?
C1 C6 H6A . . 119.7 ?
O2 C7 C1 . . 120.32(10) ?
O2 C7 C8 . . 119.88(11) ?
C1 C7 C8 . . 119.80(10) ?
C9 C8 C7 . . 121.37(11) ?
C9 C8 H8A . . 119.3 ?
C7 C8 H8A . . 119.3 ?
C8 C9 C10 . . 128.11(11) ?
C8 C9 H9A . . 115.9 ?
C10 C9 H9A . . 115.9 ?
C15 C10 C11 . . 117.45(10) ?
C15 C10 C9 . . 119.90(11) ?
C11 C10 C9 . . 122.49(11) ?
C10 C11 C12 . . 121.18(11) ?
C10 C11 H11A . . 119.4 ?
C12 C11 H11A . . 119.4 ?
C13 C12 C11 . . 119.66(11) ?
C13 C12 H12A . . 120.2 ?
C11 C12 H12A . . 120.2 ?
C14 C13 C12 . . 120.79(11) ?
C14 C13 Cl . . 120.34(10) ?
C12 C13 Cl . . 118.84(10) ?
C13 C14 C15 . . 118.92(12) ?
C13 C14 H14A . . 120.5 ?
C15 C14 H14A . . 120.5 ?
C10 C15 C14 . . 121.95(11) ?
C10 C15 H15A . . 119.0 ?
C14 C15 H15A . . 119.0 ?

loop_
_geom_bond_atom_site_label_1
_geom_bond_atom_site_label_2
_geom_bond_site_symmetry_2
_geom_bond_distance
_geom_bond_publ_flag
Cl C13 . 1.7517(12) ?
O1 C4 . 1.3541(14) ?
O1 H1O . 0.8400 ?
O2 C7 . 1.2328(14) ?
C1 C6 . 1.3917(16) ?
C1 C2 . 1.4230(14) ?
C1 C7 . 1.4733(16) ?
C2 C3 . 1.3770(16) ?
C2 H2A . 0.9500 ?
C3 C4 . 1.3879(16) ?
C3 H3A . 0.9500 ?
C4 C5 . 1.4098(15) ?
C5 C6 . 1.3811(17) ?
C5 H5A . 0.9500 ?
C6 H6A . 0.9500 ?
C7 C8 . 1.4846(15) ?
C8 C9 . 1.3348(16) ?
C8 H8A . 0.9500 ?
C9 C10 . 1.4734(15) ?
C9 H9A . 0.9500 ?
C10 C15 . 1.3939(16) ?
C10 C11 . 1.3957(17) ?
C11 C12 . 1.3971(16) ?
C11 H11A . 0.9500 ?
C12 C13 . 1.3804(18) ?
C12 H12A . 0.9500 ?
C13 C14 . 1.3793(18) ?
C14 C15 . 1.3984(17) ?
C14 H14A . 0.9500 ?
C15 H15A . 0.9500 ?

loop_
_geom_hbond_atom_site_label_D
_geom_hbond_atom_site_label_H
_geom_hbond_atom_site_label_A
_geom_hbond_site_symmetry_A
_geom_hbond_distance_DH
_geom_hbond_distance_HA
_geom_hbond_distance_DA
_geom_hbond_angle_DHA
O1 H1O O2 4 0.84 1.83 2.6556(12) 167
C6 H6A O1 4_556 0.95 2.57 3.5070(13) 169
C11 H11A O1 4_556 0.95 2.55 3.3382(15) 141
C14 H14A Cg1 2_656 0.95 2.79 3.7090(14) 163

loop_
_geom_torsion_atom_site_label_1
_geom_torsion_atom_site_label_2
_geom_torsion_atom_site_label_3
_geom_torsion_atom_site_label_4
_geom_torsion_site_symmetry_1
_geom_torsion_site_symmetry_2
_geom_torsion_site_symmetry_3
_geom_torsion_site_symmetry_4
_geom_torsion
_geom_torsion_publ_flag
C6 C1 C2 C3 . . . . 2.13(17) ?
C7 C1 C2 C3 . . . . -177.42(11) ?
C1 C2 C3 C4 . . . . -1.28(17) ?
C2 C3 C4 O1 . . . . 178.21(10) ?
C2 C3 C4 C5 . . . . -0.86(17) ?
O1 C4 C5 C6 . . . . -176.85(11) ?
C3 C4 C5 C6 . . . . 2.17(18) ?
C4 C5 C6 C1 . . . . -1.29(18) ?
C2 C1 C6 C5 . . . . -0.81(17) ?
C7 C1 C6 C5 . . . . 178.72(11) ?
C6 C1 C7 O2 . . . . 162.67(11) ?
C2 C1 C7 O2 . . . . -17.81(17) ?
C6 C1 C7 C8 . . . . -17.34(17) ?
C2 C1 C7 C8 . . . . 162.18(11) ?
O2 C7 C8 C9 . . . . 1.20(18) ?
C1 C7 C8 C9 . . . . -178.78(11) ?
C7 C8 C9 C10 . . . . -173.67(11) ?
C8 C9 C10 C15 . . . . 177.89(12) ?
C8 C9 C10 C11 . . . . 2.43(19) ?
C15 C10 C11 C12 . . . . -2.62(18) ?
C9 C10 C11 C12 . . . . 172.94(12) ?
C10 C11 C12 C13 . . . . 1.71(19) ?
C11 C12 C13 C14 . . . . 0.26(19) ?
C11 C12 C13 Cl . . . . -178.00(10) ?
C12 C13 C14 C15 . . . . -1.18(19) ?
Cl C13 C14 C15 . . . . 177.05(10) ?
C11 C10 C15 C14 . . . . 1.68(18) ?
C9 C10 C15 C14 . . . . -174.00(11) ?
C13 C14 C15 C10 . . . . 0.19(19) ?

loop_
_cod_related_entry_id
_cod_related_entry_database
_cod_related_entry_code
1 ChemSpider 4650250
